data_4310645
loop_
_publ_author_name
'Jack M. Harrowfield'
'Yang Kim'
'George A. Koutsantonis'
'Young Hoon Lee'
'Pierre Thu\'ery'

_publ_contact_author 'J. Harrowfield'
_publ_contact_author_address
;
Chemistry, School of Biomedical and Chemical Sciences
University of Western Australia
35 Stirling Highway
Crawley, WA 6009, Australia
;
_publ_section_title
;
 Stereochemistry in Functionalized Macrocycle Complexes: Control of
 Hydroxyl Substituent Orientation
;
_journal_name_full 'Inorganic Chemistry'
_journal_page_first 1689
_journal_page_last 1696
_journal_paper_doi 10.1021/ic034912o
_journal_volume 43
_journal_year 2004
_chemical_formula_sum 'C7 H20 Cl2 Cu N4 O9'
_chemical_formula_weight 438.71
_space_group_IT_number 14
_symmetry_cell_setting monoclinic
_symmetry_space_group_name_Hall '-P 2ybc'
_symmetry_space_group_name_H-M 'P 1 21/c 1'
_atom_sites_solution_hydrogens geom
_atom_sites_solution_primary direct
_atom_sites_solution_secondary difmap
_audit_creation_method SHELXL-97
_cell_angle_alpha 90.00
_cell_angle_beta 103.066(2)
_cell_angle_gamma 90.00
_cell_formula_units_Z 8
_cell_length_a 15.1051(6)
_cell_length_b 13.7762(6)
_cell_length_c 15.4565(4)
_cell_measurement_reflns_used 21243
_cell_measurement_temperature 100(2)
_cell_measurement_theta_max 25.68
_cell_measurement_theta_min 2.75
_cell_volume 3133.1(2)
_computing_cell_refinement 'DENZO-SMN (Otwinowski & Minor, 1997)'
_computing_data_collection 'Kappa-CCD software (Nonius B.V., 1998)'
_computing_data_reduction 'DENZO-SMN (Otwinowski & Minor, 1997)'
_computing_molecular_graphics 'SHELXTL (Sheldrick, 1999)'
_computing_publication_material 'SHELXTL (Sheldrick, 1999)'
_computing_structure_refinement 'SHELXL-97 (Sheldrick, 1997)'
_computing_structure_solution 'SHELXS-97 (Sheldrick, 1990)'
_diffrn_ambient_temperature 100(2)
_diffrn_detector_area_resol_mean 18
_diffrn_measured_fraction_theta_full 0.992
_diffrn_measured_fraction_theta_max 0.992
_diffrn_measurement_device_type 'Nonius Kappa-CCD'
_diffrn_measurement_method '\f scans'
_diffrn_radiation_monochromator graphite
_diffrn_radiation_source 'fine-focus sealed tube'
_diffrn_radiation_type MoK\a
_diffrn_radiation_wavelength 0.71073
_diffrn_reflns_av_R_equivalents 0.0542
_diffrn_reflns_av_sigmaI/netI 0.0496
_diffrn_reflns_limit_h_max 18
_diffrn_reflns_limit_h_min -18
_diffrn_reflns_limit_k_max 16
_diffrn_reflns_limit_k_min -16
_diffrn_reflns_limit_l_max 18
_diffrn_reflns_limit_l_min -18
_diffrn_reflns_number 21243
_diffrn_reflns_theta_full 25.68
_diffrn_reflns_theta_max 25.68
_diffrn_reflns_theta_min 2.75
_diffrn_standards_decay_% 0
_exptl_absorpt_coefficient_mu 1.787
_exptl_absorpt_correction_T_max 0.765
_exptl_absorpt_correction_T_min 0.580
_exptl_absorpt_correction_type refdelf
_exptl_absorpt_process_details 'program DELABS from PLATON (Spek, 2000)'
_exptl_crystal_colour 'translucent dark purple'
_exptl_crystal_density_diffrn 1.860
_exptl_crystal_density_meas ?
_exptl_crystal_description irregular
_exptl_crystal_F_000 1800
_exptl_crystal_size_max 0.30
_exptl_crystal_size_mid 0.18
_exptl_crystal_size_min 0.15
_refine_diff_density_max 0.876
_refine_diff_density_min -0.663
_refine_diff_density_rms 0.087
_refine_ls_extinction_method none
_refine_ls_goodness_of_fit_ref 1.041
_refine_ls_hydrogen_treatment constr
_refine_ls_matrix_type full
_refine_ls_number_parameters 414
_refine_ls_number_reflns 5907
_refine_ls_number_restraints 22
_refine_ls_restrained_S_all 1.089
_refine_ls_R_factor_all 0.0574
_refine_ls_R_factor_gt 0.0414
_refine_ls_shift/su_max 0.001
_refine_ls_shift/su_mean 0.000
_refine_ls_structure_factor_coef Fsqd
_refine_ls_weighting_details 'calc w=1/[\s^2^(Fo^2^)+(0.0306P)^2^+6.7914P] where P=(Fo^2^+2Fc^2^)/3'
_refine_ls_weighting_scheme calc
_refine_ls_wR_factor_gt 0.0918
_refine_ls_wR_factor_ref 0.0993
_reflns_number_gt 4704
_reflns_number_total 5907
_reflns_threshold_expression >2sigma(I)
_cod_data_source_file ic034912osi20030731_084917_3.cif
_cod_data_source_block '[Cu(5)](ClO4)2'
_cod_depositor_comments
;
The following automatic conversions were performed:
data name '_publ_contact_address' replaced with
'_publ_contact_author_address' as specified in the replacement file
'/home/antanas/src/cod-tools/trunk/data/replacement-values/replacement_tags.lst'.

Automatic conversion script
Id: cif_correct_tags 4998 2017-03-02 13:24:31Z antanas 
;
_cod_database_code 4310645

loop_
_symmetry_equiv_pos_as_xyz
'x, y, z'
'-x, y+1/2, -z+1/2'
'-x, -y, -z'
'x, -y-1/2, z-1/2'

loop_
_atom_site_label
_atom_site_type_symbol
_atom_site_fract_x
_atom_site_fract_y
_atom_site_fract_z
_atom_site_U_iso_or_equiv
_atom_site_adp_type
_atom_site_occupancy
_atom_site_symmetry_multiplicity
_atom_site_calc_flag
_atom_site_refinement_flags
_atom_site_disorder_assembly
_atom_site_disorder_group
Cu1 Cu 0.30203(3) 0.11794(3) 0.47545(3) 0.02049(12) Uani 1 1 d . . .
O1 O 0.04992(19) 0.1460(2) 0.4531(2) 0.0338(7) Uani 1 1 d . . .
H1 H 0.0532 0.1604 0.5178 0.041 Uiso 1 1 d R . .
N1 N 0.4041(2) 0.1020(2) 0.5834(2) 0.0287(8) Uani 1 1 d . . .
H1A H 0.4368 0.0402 0.5849 0.034 Uiso 1 1 d R . .
H1B H 0.4414 0.1559 0.5968 0.034 Uiso 1 1 d R . .
N2 N 0.2215(2) 0.0723(2) 0.5540(2) 0.0243(7) Uani 1 1 d . . .
H2A H 0.1950 0.1264 0.5729 0.029 Uiso 1 1 d R . .
N3 N 0.1972(2) 0.1323(2) 0.3681(2) 0.0258(7) Uani 1 1 d . . .
H3 H 0.1775 0.1994 0.3750 0.031 Uiso 1 1 d R . .
N4 N 0.3768(2) 0.1780(3) 0.3967(2) 0.0328(8) Uani 1 1 d . . .
H4A H 0.4250 0.1351 0.3899 0.039 Uiso 1 1 d R . .
H4B H 0.4058 0.2262 0.4327 0.039 Uiso 1 1 d R . .
C1 C 0.3625(3) 0.0940(3) 0.6607(3) 0.0311(9) Uani 1 1 d . . .
H1C H 0.3453 0.1578 0.6778 0.037 Uiso 1 1 calc R . .
H1D H 0.4056 0.0661 0.7107 0.037 Uiso 1 1 calc R . .
C2 C 0.2803(3) 0.0306(3) 0.6357(3) 0.0323(10) Uani 1 1 d . . .
H2C H 0.2978 -0.0352 0.6247 0.039 Uiso 1 1 calc R . .
H2B H 0.2480 0.0291 0.6833 0.039 Uiso 1 1 calc R . .
C3 C 0.1442(3) 0.0084(3) 0.5174(3) 0.0289(9) Uani 1 1 d . . .
H3A H 0.1102 -0.0036 0.5626 0.035 Uiso 1 1 calc R . .
H3B H 0.1668 -0.0535 0.5015 0.035 Uiso 1 1 calc R . .
C4 C 0.0818(3) 0.0514(3) 0.4369(3) 0.0302(9) Uani 1 1 d . . .
H4 H 0.0285 0.0089 0.4209 0.036 Uiso 1 1 calc R . .
C5 C 0.1232(3) 0.0589(3) 0.3559(3) 0.0303(9) Uani 1 1 d . . .
H5D H 0.1473 -0.0039 0.3446 0.036 Uiso 1 1 calc R . .
H5C H 0.0760 0.0762 0.3045 0.036 Uiso 1 1 calc R . .
C6 C 0.2385(3) 0.1358(3) 0.2899(3) 0.0330(10) Uani 1 1 d . . .
H6A H 0.1939 0.1566 0.2377 0.040 Uiso 1 1 calc R . .
H6B H 0.2605 0.0720 0.2783 0.040 Uiso 1 1 calc R . .
C7 C 0.3158(3) 0.2067(3) 0.3107(3) 0.0343(10) Uani 1 1 d . . .
H7A H 0.3491 0.2059 0.2639 0.041 Uiso 1 1 calc R . .
H7B H 0.2928 0.2718 0.3150 0.041 Uiso 1 1 calc R . .
Cu2 Cu 0.26982(3) -0.37634(3) 0.50189(3) 0.02166(13) Uani 1 1 d . . .
O2 O 0.1254(2) -0.2292(2) 0.6166(2) 0.0353(7) Uani 1 1 d . . .
H2 H 0.0688 -0.2053 0.6083 0.042 Uiso 1 1 d R . .
N5 N 0.4052(2) -0.3981(2) 0.5334(2) 0.0257(7) Uani 1 1 d . . .
H5A H 0.4122 -0.4656 0.5302 0.031 Uiso 1 1 d R . .
H5B H 0.4277 -0.3805 0.4960 0.031 Uiso 1 1 d R . .
N6 N 0.2847(2) -0.3387(2) 0.6306(2) 0.0228(7) Uani 1 1 d . . .
H6 H 0.2839 -0.2698 0.6309 0.027 Uiso 1 1 d R . .
N7 N 0.1342(2) -0.3548(2) 0.4710(2) 0.0240(7) Uani 1 1 d . . .
H7 H 0.1225 -0.2867 0.4697 0.029 Uiso 1 1 d R . .
N8 N 0.2541(2) -0.4078(2) 0.3718(2) 0.0277(7) Uani 1 1 d . . .
H8A H 0.2611 -0.4679 0.3679 0.033 Uiso 1 1 d R . .
H8B H 0.2958 -0.3764 0.3419 0.033 Uiso 1 1 d R . .
C8 C 0.4420(3) -0.3543(3) 0.6211(3) 0.0267(9) Uani 1 1 d . . .
H8D H 0.4491 -0.2847 0.6154 0.032 Uiso 1 1 calc R . .
H8C H 0.5008 -0.3820 0.6477 0.032 Uiso 1 1 calc R . .
C9 C 0.3750(3) -0.3755(3) 0.6782(3) 0.0250(8) Uani 1 1 d . . .
H9A H 0.3720 -0.4448 0.6882 0.030 Uiso 1 1 calc R . .
H9B H 0.3939 -0.3436 0.7354 0.030 Uiso 1 1 calc R . .
C10 C 0.2115(3) -0.3678(3) 0.6756(3) 0.0286(9) Uani 1 1 d . . .
H10A H 0.2252 -0.3421 0.7356 0.034 Uiso 1 1 calc R . .
H10B H 0.2102 -0.4381 0.6797 0.034 Uiso 1 1 calc R . .
C11 C 0.1188(3) -0.3320(3) 0.6272(3) 0.0315(10) Uani 1 1 d . . .
H11 H 0.0760 -0.3441 0.6651 0.038 Uiso 1 1 calc R . .
C12 C 0.0823(3) -0.3815(3) 0.5387(3) 0.0312(9) Uani 1 1 d . . .
H12A H 0.0850 -0.4513 0.5473 0.037 Uiso 1 1 calc R . .
H12B H 0.0190 -0.3637 0.5169 0.037 Uiso 1 1 calc R . .
C13 C 0.0979(3) -0.4030(3) 0.3850(3) 0.0288(9) Uani 1 1 d . . .
H13A H 0.0371 -0.3796 0.3592 0.035 Uiso 1 1 calc R . .
H13B H 0.0951 -0.4726 0.3932 0.035 Uiso 1 1 calc R . .
C14 C 0.1610(3) -0.3794(3) 0.3246(3) 0.0313(9) Uani 1 1 d . . .
H14A H 0.1430 -0.4149 0.2693 0.038 Uiso 1 1 calc R . .
H14B H 0.1588 -0.3105 0.3113 0.038 Uiso 1 1 calc R . .
Cl1 Cl 0.26554(7) 0.37053(7) 0.49784(7) 0.0298(2) Uani 1 1 d . . .
O3 O 0.1917(3) 0.3630(2) 0.4213(2) 0.0519(10) Uani 1 1 d . . .
O4 O 0.2736(2) 0.2817(2) 0.5477(2) 0.0356(7) Uani 1 1 d . . .
O5 O 0.2492(2) 0.4504(2) 0.5527(2) 0.0348(7) Uani 1 1 d . . .
O6 O 0.3488(2) 0.3878(2) 0.4691(2) 0.0457(8) Uani 1 1 d . . .
Cl2 Cl 0.35434(6) -0.13936(6) 0.45421(6) 0.0220(2) Uani 1 1 d . . .
O7 O 0.2840(2) -0.1845(2) 0.4882(3) 0.0498(9) Uani 1 1 d . . .
O8 O 0.3211(2) -0.0516(2) 0.4074(2) 0.0377(7) Uani 1 1 d . . .
O9 O 0.3878(3) -0.2047(2) 0.3991(3) 0.0628(12) Uani 1 1 d . . .
O10 O 0.4274(3) -0.1133(3) 0.5272(3) 0.0589(11) Uani 1 1 d . . .
Cl3 Cl 0.04573(7) 0.17011(7) 0.69594(7) 0.0316(2) Uani 1 1 d D . .
O11A O -0.0144(3) 0.1782(3) 0.6114(2) 0.0311(10) Uiso 0.691(4) 1 d PDU . .
O11B O 0.0973(6) 0.2094(7) 0.6358(6) 0.0482(14) Uiso 0.309(4) 1 d PDU . .
O12A O 0.0344(3) 0.0772(3) 0.7363(3) 0.0353(10) Uiso 0.691(4) 1 d PDU . .
O12B O -0.0482(4) 0.1667(6) 0.6397(5) 0.0336(13) Uiso 0.309(4) 1 d PDU . .
O13A O 0.1389(2) 0.1746(4) 0.6850(3) 0.0472(12) Uiso 0.691(4) 1 d PDU . .
O13B O 0.0728(7) 0.0761(4) 0.7233(6) 0.0339(13) Uiso 0.309(4) 1 d PDU . .
O14 O 0.0368(2) 0.2443(2) 0.75763(18) 0.0356(7) Uani 1 1 d D . .
Cl4 Cl 0.47283(6) 0.62858(6) 0.28442(6) 0.0226(2) Uani 1 1 d . . .
O15 O 0.38031(18) 0.6518(2) 0.24114(18) 0.0278(6) Uani 1 1 d . . .
O16 O 0.52358(19) 0.7163(2) 0.3078(2) 0.0317(7) Uani 1 1 d . . .
O17 O 0.5143(2) 0.5722(2) 0.22528(19) 0.0304(7) Uani 1 1 d . . .
O18 O 0.4714(2) 0.5718(2) 0.36256(19) 0.0357(7) Uani 1 1 d . . .

loop_
_atom_site_aniso_label
_atom_site_aniso_U_11
_atom_site_aniso_U_22
_atom_site_aniso_U_33
_atom_site_aniso_U_23
_atom_site_aniso_U_13
_atom_site_aniso_U_12
Cu1 0.0176(2) 0.0209(2) 0.0236(2) 0.00023(19) 0.00583(18) -0.00106(18)
O1 0.0299(16) 0.0339(16) 0.0372(17) -0.0001(13) 0.0069(13) 0.0040(13)
N1 0.0226(17) 0.0265(18) 0.0342(19) -0.0056(15) 0.0009(15) 0.0028(14)
N2 0.0251(17) 0.0214(16) 0.0279(18) -0.0023(14) 0.0094(14) -0.0003(14)
N3 0.0310(18) 0.0233(17) 0.0229(17) 0.0003(14) 0.0055(14) 0.0022(14)
N4 0.0287(19) 0.0301(19) 0.044(2) -0.0017(16) 0.0182(17) -0.0029(15)
C1 0.037(2) 0.025(2) 0.027(2) -0.0008(17) -0.0020(18) 0.0035(18)
C2 0.041(3) 0.030(2) 0.026(2) 0.0062(18) 0.0081(19) 0.0021(19)
C3 0.026(2) 0.025(2) 0.038(2) -0.0027(18) 0.0121(18) -0.0057(17)
C4 0.025(2) 0.027(2) 0.040(3) -0.0043(18) 0.0113(19) -0.0039(17)
C5 0.029(2) 0.030(2) 0.027(2) -0.0046(17) -0.0053(17) 0.0014(17)
C6 0.043(3) 0.031(2) 0.027(2) 0.0022(18) 0.0122(19) 0.0075(19)
C7 0.042(3) 0.032(2) 0.037(2) 0.0079(19) 0.024(2) 0.0077(19)
Cu2 0.0224(2) 0.0211(2) 0.0200(2) -0.00006(19) 0.00163(18) 0.00000(19)
O2 0.0308(16) 0.0340(16) 0.0390(18) -0.0061(14) 0.0035(14) 0.0084(13)
N5 0.0283(18) 0.0237(17) 0.0245(17) -0.0002(14) 0.0051(14) 0.0003(14)
N6 0.0267(17) 0.0200(16) 0.0209(17) 0.0012(13) 0.0035(14) 0.0009(13)
N7 0.0257(17) 0.0205(16) 0.0244(17) -0.0015(13) 0.0030(14) -0.0011(13)
N8 0.0313(19) 0.0276(18) 0.0235(18) 0.0012(14) 0.0049(14) -0.0003(15)
C8 0.024(2) 0.024(2) 0.030(2) 0.0003(17) 0.0004(17) 0.0015(16)
C9 0.031(2) 0.0222(19) 0.0198(19) -0.0002(16) 0.0005(16) -0.0009(16)
C10 0.030(2) 0.032(2) 0.025(2) 0.0016(17) 0.0097(17) 0.0021(18)
C11 0.028(2) 0.036(2) 0.030(2) -0.0004(19) 0.0075(18) 0.0021(18)
C12 0.027(2) 0.031(2) 0.037(2) 0.0012(19) 0.0101(18) -0.0011(18)
C13 0.028(2) 0.029(2) 0.026(2) -0.0008(17) -0.0029(17) -0.0002(17)
C14 0.033(2) 0.034(2) 0.022(2) 0.0003(18) -0.0021(17) 0.0011(19)
Cl1 0.0378(6) 0.0179(4) 0.0304(5) -0.0019(4) 0.0009(4) 0.0013(4)
O3 0.060(2) 0.0385(19) 0.044(2) -0.0100(16) -0.0169(17) 0.0143(17)
O4 0.0438(18) 0.0201(14) 0.0404(18) 0.0037(13) 0.0043(14) 0.0010(13)
O5 0.0477(19) 0.0211(15) 0.0362(17) -0.0034(12) 0.0108(14) -0.0011(13)
O6 0.058(2) 0.0295(17) 0.056(2) -0.0079(15) 0.0259(18) -0.0095(16)
Cl2 0.0248(5) 0.0202(4) 0.0222(5) 0.0011(3) 0.0074(4) 0.0020(4)
O7 0.0402(19) 0.0326(18) 0.086(3) 0.0114(17) 0.0333(19) 0.0027(15)
O8 0.053(2) 0.0257(15) 0.0315(17) 0.0063(13) 0.0046(15) 0.0051(14)
O9 0.110(3) 0.0300(18) 0.069(3) -0.0006(17) 0.063(3) 0.013(2)
O10 0.057(2) 0.046(2) 0.058(2) 0.0010(18) -0.0187(18) 0.0044(18)
Cl3 0.0348(6) 0.0284(5) 0.0324(6) -0.0075(4) 0.0092(4) -0.0029(4)
O14 0.0416(18) 0.0348(17) 0.0316(16) -0.0089(13) 0.0111(14) 0.0001(14)
Cl4 0.0237(5) 0.0217(4) 0.0227(5) -0.0012(4) 0.0058(4) 0.0015(4)
O15 0.0225(14) 0.0297(15) 0.0292(15) -0.0024(12) 0.0020(12) -0.0006(12)
O16 0.0235(15) 0.0306(16) 0.0422(18) -0.0110(13) 0.0101(13) -0.0033(12)
O17 0.0345(16) 0.0271(15) 0.0317(16) -0.0057(12) 0.0121(13) 0.0035(12)
O18 0.0435(18) 0.0388(17) 0.0282(16) 0.0103(13) 0.0152(14) 0.0121(14)

loop_
_atom_type_symbol
_atom_type_description
_atom_type_scat_dispersion_real
_atom_type_scat_dispersion_imag
_atom_type_scat_source
C C 0.0033 0.0016 'International Tables Vol C Tables 4.2.6.8 and 6.1.1.4'
H H 0.0000 0.0000 'International Tables Vol C Tables 4.2.6.8 and 6.1.1.4'
N N 0.0061 0.0033 'International Tables Vol C Tables 4.2.6.8 and 6.1.1.4'
O O 0.0106 0.0060 'International Tables Vol C Tables 4.2.6.8 and 6.1.1.4'
Cl Cl 0.1484 0.1585 'International Tables Vol C Tables 4.2.6.8 and 6.1.1.4'
Cu Cu 0.3201 1.2651 'International Tables Vol C Tables 4.2.6.8 and 6.1.1.4'

loop_
_geom_angle_atom_site_label_1
_geom_angle_atom_site_label_2
_geom_angle_atom_site_label_3
_geom_angle
_geom_angle_site_symmetry_1
_geom_angle_site_symmetry_3
_geom_angle_publ_flag
N2 Cu1 N1 85.38(14) . . ?
N2 Cu1 N4 173.86(14) . . ?
N1 Cu1 N4 96.71(15) . . ?
N2 Cu1 N3 93.30(13) . . ?
N1 Cu1 N3 178.66(14) . . ?
N4 Cu1 N3 84.63(14) . . ?
N2 Cu1 O4 80.23(12) . . ?
N1 Cu1 O4 84.76(12) . . ?
N4 Cu1 O4 94.18(12) . . ?
N3 Cu1 O4 95.30(11) . . ?
N2 Cu1 O8 95.78(12) . . ?
N1 Cu1 O8 95.90(12) . . ?
N4 Cu1 O8 89.76(13) . . ?
N3 Cu1 O8 83.94(11) . . ?
O4 Cu1 O8 175.90(10) . . ?
C3 N2 C2 111.4(3) . . ?
C6 N3 C5 111.2(3) . . ?
N1 C1 C2 108.4(3) . . ?
N2 C2 C1 107.2(3) . . ?
N2 C3 C4 112.2(3) . . ?
O1 C4 C3 112.8(3) . . ?
O1 C4 C5 107.4(3) . . ?
C3 C4 C5 114.2(3) . . ?
N3 C5 C4 112.3(3) . . ?
N3 C6 C7 107.3(3) . . ?
N4 C7 C6 108.3(3) . . ?
N5 Cu2 N7 179.68(14) . . ?
N5 Cu2 N8 95.32(14) . . ?
N7 Cu2 N8 84.93(13) . . ?
N5 Cu2 N6 85.38(13) . . ?
N7 Cu2 N6 94.38(13) . . ?
N8 Cu2 N6 177.48(14) . . ?
N5 Cu2 O5 88.50(12) . 1_545 ?
N7 Cu2 O5 91.28(12) . 1_545 ?
N8 Cu2 O5 96.37(12) . 1_545 ?
N6 Cu2 O5 86.06(11) . 1_545 ?
N5 Cu2 O7 94.12(12) . . ?
N7 Cu2 O7 86.04(12) . . ?
N8 Cu2 O7 97.30(13) . . ?
N6 Cu2 O7 80.23(12) . . ?
O5 Cu2 O7 165.78(10) 1_545 . ?
C9 N6 C10 111.8(3) . . ?
C13 N7 C12 112.0(3) . . ?
N5 C8 C9 107.1(3) . . ?
N6 C9 C8 107.7(3) . . ?
N6 C10 C11 112.5(3) . . ?
O2 C11 C10 107.4(3) . . ?
O2 C11 C12 111.3(3) . . ?
C10 C11 C12 114.0(4) . . ?
N7 C12 C11 112.4(3) . . ?
N7 C13 C14 107.6(3) . . ?
N8 C14 C13 107.5(3) . . ?
O3 Cl1 O4 109.7(2) . . ?
O3 Cl1 O5 109.61(19) . . ?
O4 Cl1 O5 109.83(18) . . ?
O3 Cl1 O6 109.1(2) . . ?
O4 Cl1 O6 109.4(2) . . ?
O5 Cl1 O6 109.32(18) . . ?
O9 Cl2 O7 110.0(2) . . ?
O9 Cl2 O10 108.6(3) . . ?
O7 Cl2 O10 108.9(2) . . ?
O9 Cl2 O8 111.4(2) . . ?
O7 Cl2 O8 110.3(2) . . ?
O10 Cl2 O8 107.7(2) . . ?
O13B Cl3 O14 121.9(4) . . ?
O11A Cl3 O14 115.0(2) . . ?
O13B Cl3 O11B 112.3(5) . . ?
O14 Cl3 O11B 107.9(4) . . ?
O11A Cl3 O12A 110.6(2) . . ?
O14 Cl3 O12A 107.8(2) . . ?
O11A Cl3 O13A 109.0(3) . . ?
O14 Cl3 O13A 106.7(2) . . ?
O12A Cl3 O13A 107.4(3) . . ?
O13B Cl3 O12B 108.9(5) . . ?
O14 Cl3 O12B 101.1(3) . . ?
O11B Cl3 O12B 102.6(5) . . ?
O16 Cl4 O15 109.68(17) . . ?
O16 Cl4 O18 110.78(19) . . ?
O15 Cl4 O18 108.18(18) . . ?
O16 Cl4 O17 109.16(17) . . ?
O15 Cl4 O17 109.84(17) . . ?
O18 Cl4 O17 109.19(17) . . ?

loop_
_geom_bond_atom_site_label_1
_geom_bond_atom_site_label_2
_geom_bond_distance
_geom_bond_site_symmetry_2
_geom_bond_publ_flag
Cu1 N2 2.004(3) . ?
Cu1 N1 2.011(3) . ?
Cu1 N4 2.015(3) . ?
Cu1 N3 2.028(3) . ?
Cu1 O4 2.596(3) . ?
Cu1 O8 2.604(3) . ?
O1 C4 1.431(5) . ?
N1 C1 1.475(6) . ?
N2 C3 1.470(5) . ?
N2 C2 1.486(5) . ?
N3 C6 1.482(5) . ?
N3 C5 1.487(5) . ?
N4 C7 1.489(6) . ?
C1 C2 1.496(6) . ?
C3 C4 1.502(6) . ?
C4 C5 1.524(6) . ?
C6 C7 1.500(6) . ?
Cu2 N5 2.014(3) . ?
Cu2 N7 2.017(3) . ?
Cu2 N8 2.018(3) . ?
Cu2 N6 2.019(3) . ?
Cu2 O5 2.554(3) 1_545 ?
Cu2 O7 2.664(3) . ?
O2 C11 1.431(5) . ?
N5 C8 1.474(5) . ?
N6 C9 1.484(5) . ?
N6 C10 1.488(5) . ?
N7 C13 1.476(5) . ?
N7 C12 1.489(5) . ?
N8 C14 1.483(5) . ?
C8 C9 1.514(6) . ?
C10 C11 1.515(6) . ?
C11 C12 1.516(6) . ?
C13 C14 1.512(6) . ?
Cl1 O3 1.435(3) . ?
Cl1 O4 1.436(3) . ?
Cl1 O5 1.444(3) . ?
Cl1 O6 1.445(4) . ?
Cl2 O9 1.409(3) . ?
Cl2 O7 1.430(3) . ?
Cl2 O10 1.435(4) . ?
Cl2 O8 1.440(3) . ?
Cl3 O13B 1.395(4) . ?
Cl3 O11A 1.418(3) . ?
Cl3 O14 1.425(3) . ?
Cl3 O11B 1.447(4) . ?
Cl3 O12A 1.451(3) . ?
Cl3 O13A 1.456(3) . ?
Cl3 O12B 1.487(4) . ?
O11A O12B 0.760(8) . ?
O11A O11B 1.699(9) . ?
O11B O13A 0.994(10) . ?
O12A O13B 0.657(9) . ?
Cl4 O16 1.432(3) . ?
Cl4 O15 1.442(3) . ?
Cl4 O18 1.443(3) . ?
Cl4 O17 1.446(3) . ?

loop_
_geom_hbond_atom_site_label_D
_geom_hbond_atom_site_label_H
_geom_hbond_atom_site_label_A
_geom_hbond_distance_DH
_geom_hbond_distance_HA
_geom_hbond_distance_DA
_geom_hbond_angle_DHA
_geom_hbond_site_symmetry_A
O1 H1 O11A 1.01 1.97 2.863(5) 146.7 .
O1 H1 O11B 1.01 1.92 2.886(9) 160.0 .
O2 H2 O1 0.90 2.00 2.863(4) 159.9 3_556
N1 H1A O10 0.98 2.29 3.132(5) 143.7 .
N1 H1B O16 0.93 2.28 3.076(4) 143.4 3_666
N2 H2A O13A 0.92 2.20 2.966(5) 140.0 .
N3 H3 O3 0.98 2.36 3.288(5) 157.1 .
N4 H4A O17 0.96 2.35 3.128(4) 138.2 2_645
N4 H4B O6 0.91 2.50 3.162(5) 130.1 .
N5 H5A O6 0.94 2.34 3.166(4) 146.7 1_545
N5 H5B O18 0.77 2.40 3.055(4) 144.1 1_545
N6 H6 O7 0.95 2.50 3.057(5) 117.6 .
N7 H7 O11A 0.95 2.36 3.127(5) 137.6 3_556
N7 H7 O11B 0.95 3.52 4.044(11) 117.3 3_556
N8 H8A O6 0.84 2.69 3.357(5) 137.9 1_545
N8 H8B O15 0.96 2.26 3.182(4) 160.1 1_545
